data_1572509
loop_
_publ_author_name
'Luk, James'
'Goodfellow, Alister S.'
'More, Nachiket Deepak'
'B&#xfc;hl, Michael'
'Kumar, Amit'

_publ_section_title
;
 Exploiting decarbonylation and dehydrogenation of formamides for the
 synthesis of ureas, polyureas, and poly(urea-urethanes).
;
_journal_issue 40
_journal_name_full 'Chemical science'
_journal_page_first 16594
_journal_page_last 16604
_journal_paper_doi 10.1039/d4sc03948c
_journal_volume 15
_journal_year 2024
_chemical_formula_moiety 'C37 H38 N2 O2 P2 Ru, C8 H9 N O'
_chemical_formula_sum 'C45 H47 N3 O3 P2 Ru'
_chemical_formula_weight 840.86
_chemical_name_systematic
'carbonyl-hydrido-(bis(2-(diphenylphosphino)ethyl)amine)-(N-benzylformamide)-ruthenium N-benzylformamide'
_space_group_crystal_system triclinic
_space_group_IT_number 2
_space_group_name_Hall '-P 1'
_space_group_name_H-M_alt 'P -1'
_atom_sites_solution_hydrogens mixed
_atom_sites_solution_primary dual
_audit_creation_date 2024-05-17
_audit_creation_method
;
Olex2 1.5
(compiled 2022.04.07 svn.rca3783a0 for OlexSys, GUI svn.r6498)
;
_audit_update_record
;
2024-05-17 deposited with the CCDC.	2024-09-03 downloaded from the CCDC.
;
_cell_angle_alpha 85.247(2)
_cell_angle_beta 80.723(2)
_cell_angle_gamma 85.7580(10)
_cell_formula_units_Z 2
_cell_length_a 10.3385(2)
_cell_length_b 12.9630(2)
_cell_length_c 15.3995(4)
_cell_measurement_reflns_used 14159
_cell_measurement_temperature 173.15
_cell_measurement_theta_max 27.4190
_cell_measurement_theta_min 1.5610
_cell_volume 2025.95(7)
_computing_cell_refinement 'CrysAlisPro 1.171.42.93a (Rigaku OD, 2023)'
_computing_data_collection 'CrysAlisPro 1.171.42.93a (Rigaku OD, 2023)'
_computing_data_reduction 'CrysAlisPro 1.171.42.93a (Rigaku OD, 2023)'
_computing_molecular_graphics 'Olex2 1.5 (Dolomanov et al., 2009)'
_computing_publication_material 'Olex2 1.5 (Dolomanov et al., 2009)'
_computing_structure_refinement 'SHELXL 2018/3 (Sheldrick, 2015)'
_computing_structure_solution 'SHELXT 2018/2 (Sheldrick, 2018)'
_diffrn_ambient_temperature 173.15
_diffrn_detector 'Hybrid Pixel Array Detector'
_diffrn_detector_area_resol_mean 5.8140
_diffrn_measured_fraction_theta_full 0.997
_diffrn_measured_fraction_theta_max 0.841
_diffrn_measurement_details
;
List of Runs (angles in degrees, time in seconds):

  # Type    Start    End  Width  t~exp~   \w     \q     \k     \f   Frames
#--------------------------------------------------------------------------
  1  \w    -85.00  93.00   0.50   42.00    --    4.40  45.00 178.65  356
  2  \w     57.00  93.00   0.50   42.00    --    4.40  45.00   0.00   72
  3  \w     39.00  78.00   0.50   42.00    --  -10.90  45.00 150.00   78
  4  \w     33.00  73.00   0.50   42.00    --  -10.90  45.00  30.00   80
  5  \w     23.00  64.00   0.50   42.00    --  -10.90  45.00  90.00   82
  6  \w   -100.00  19.00   0.50   42.00    --  -10.90  45.00  30.00  238
  7  \w   -100.00 -52.00   0.50   42.00    --  -10.90  45.00 150.00   96
  8  \w    -75.00 -49.00   0.50   42.00    --  -10.90  45.00  60.00   52
  9  \w     -2.00  63.00   0.50   42.00    --  -10.90  45.00  60.00  130
 10  \w    -95.00 -69.00   0.50   42.00    --  -10.90  45.00 120.00   52
 11  \w    -66.00 -31.00   0.50   42.00    --  -10.90  45.00 120.00   70
 12  \w     53.00  78.00   0.50   42.00    --  -10.90  45.00 120.00   50
 13  \w   -100.00  78.00   0.50   42.00    --  -10.90  45.00 -16.62  356
;
_diffrn_measurement_device 'four-circle diffractometer'
_diffrn_measurement_device_type 'XtaLAB AFC10 (RCD3): fixed-chi single'
_diffrn_measurement_method '\w scans'
_diffrn_orient_matrix_type 'CrysAlisPro convention (1999,Acta A55,543-557)'
_diffrn_orient_matrix_UB_11 0.0047409000
_diffrn_orient_matrix_UB_12 -0.0032093000
_diffrn_orient_matrix_UB_13 -0.0461744000
_diffrn_orient_matrix_UB_21 -0.0342690000
_diffrn_orient_matrix_UB_22 -0.0461262000
_diffrn_orient_matrix_UB_23 0.0075606000
_diffrn_orient_matrix_UB_31 -0.0604499000
_diffrn_orient_matrix_UB_32 0.0298032000
_diffrn_orient_matrix_UB_33 0.0005052000
_diffrn_radiation_monochromator mirror
_diffrn_radiation_probe x-ray
_diffrn_radiation_type 'Mo K\a'
_diffrn_radiation_wavelength 0.71073
_diffrn_reflns_av_R_equivalents 0.0523
_diffrn_reflns_av_unetI/netI 0.0647
_diffrn_reflns_Laue_measured_fraction_full 0.997
_diffrn_reflns_Laue_measured_fraction_max 0.841
_diffrn_reflns_limit_h_max 13
_diffrn_reflns_limit_h_min -13
_diffrn_reflns_limit_k_max 16
_diffrn_reflns_limit_k_min -17
_diffrn_reflns_limit_l_max 21
_diffrn_reflns_limit_l_min -20
_diffrn_reflns_number 44155
_diffrn_reflns_point_group_measured_fraction_full 0.997
_diffrn_reflns_point_group_measured_fraction_max 0.841
_diffrn_reflns_theta_full 25.242
_diffrn_reflns_theta_max 29.456
_diffrn_reflns_theta_min 1.579
_diffrn_source 'Rotating-anode X-ray tube'
_diffrn_source_type 'Rigaku (Mo) X-ray Source'
_exptl_absorpt_coefficient_mu 0.510
_exptl_absorpt_correction_T_max 1.00000
_exptl_absorpt_correction_T_min 0.80387
_exptl_absorpt_correction_type multi-scan
_exptl_absorpt_process_details
;
CrysAlisPro 1.171.42.93a (Rigaku Oxford Diffraction, 2023)
Empirical absorption correction using spherical harmonics,
implemented in SCALE3 ABSPACK scaling algorithm.
;
_exptl_crystal_colour colourless
_exptl_crystal_colour_primary colourless
_exptl_crystal_density_diffrn 1.378
_exptl_crystal_description needle
_exptl_crystal_F_000 872
_refine_diff_density_max 0.709
_refine_diff_density_min -0.506
_refine_diff_density_rms 0.075
_refine_ls_extinction_method none
_refine_ls_goodness_of_fit_ref 1.015
_refine_ls_hydrogen_treatment mixed
_refine_ls_matrix_type full
_refine_ls_number_parameters 491
_refine_ls_number_reflns 9459
_refine_ls_number_restraints 0
_refine_ls_restrained_S_all 1.015
_refine_ls_R_factor_all 0.0652
_refine_ls_R_factor_gt 0.0406
_refine_ls_shift/su_max 0.001
_refine_ls_shift/su_mean 0.000
_refine_ls_structure_factor_coef Fsqd
_refine_ls_weighting_details 'w=1/[\s^2^(Fo^2^)+(0.0358P)^2^+0.7138P] where P=(Fo^2^+2Fc^2^)/3'
_refine_ls_weighting_scheme calc
_refine_ls_wR_factor_gt 0.0751
_refine_ls_wR_factor_ref 0.0801
_reflns_Friedel_coverage 0.000
_reflns_number_gt 7401
_reflns_number_total 9459
_reflns_threshold_expression 'I > 2\s(I)'
_cod_data_source_file d4sc03948c2.cif
_cod_data_source_block jlak2
_cod_depositor_comments 'Adding full bibliography for 1572508--1572509.cif.'
_cod_database_code 1572509
_shelx_shelxl_version_number 2018/3
_chemical_oxdiff_formula 'C36 H35 N2 O2 P2 Ru'
_shelx_space_group_comment
;
The symmetry employed for this shelxl refinement is uniquely defined
by the following loop, which should always be used as a source of
symmetry information in preference to the above space-group names.
They are only intended as comments.
;
_olex2_refinement_description
;
1. Fixed Uiso
 At 1.2 times of:
  All C(H) groups, All C(H,H) groups, All N(H) groups
2.a Ternary CH refined with riding coordinates:
 N1(H1)
2.b Secondary CH2 refined with riding coordinates:
 C2(H2A,H2B), C3(H3A,H3B), C4(H4A,H4B), C30(H30A,H30B), C5(H5A,H5B), C38(H38A,
 H38B)
2.c Aromatic/amide H refined with riding coordinates:
 N3(H3), C7(H7), C37(H37), C8(H8), C13(H13), C11(H11), C36(H36), C35(H35),
 C32(H32), C29(H29), C26(H26), C28(H28), C27(H27), C19(H19), C23(H23), C16(H16),
  C15(H15), C9(H9), C17(H17), C34(H34), C33(H33), C25(H25), C14(H14), C21(H21),
 C10(H10), C22(H22), C20(H20), C43(H43), C40(H40), C44(H44), C42(H42), C41(H41),
  C45(H45)
;
_olex2_submission_special_instructions 'No special instructions were received'
_oxdiff_exptl_absorpt_empirical_details
;
Empirical correction (ABSPACK) includes:
- Absorption correction using spherical harmonics
- Frame scaling
;
_oxdiff_exptl_absorpt_empirical_full_max 1.345
_oxdiff_exptl_absorpt_empirical_full_min 0.729

loop_
_space_group_symop_operation_xyz
'x, y, z'
'-x, -y, -z'

loop_
_atom_site_label
_atom_site_type_symbol
_atom_site_fract_x
_atom_site_fract_y
_atom_site_fract_z
_atom_site_U_iso_or_equiv
_atom_site_adp_type
_atom_site_occupancy
_atom_site_site_symmetry_order
_atom_site_calc_flag
_atom_site_refinement_flags_posn
_atom_site_refinement_flags_adp
_atom_site_refinement_flags_occupancy
_atom_site_disorder_assembly
_atom_site_disorder_group
Ru1 Ru 0.72926(2) 0.55364(2) 0.65432(2) 0.01835(6) Uani 1 1 d . . . . .
P2 P 0.76931(6) 0.37953(4) 0.69614(4) 0.02196(13) Uani 1 1 d . . . . .
P1 P 0.75989(6) 0.72121(4) 0.59266(4) 0.02207(13) Uani 1 1 d . . . . .
O2 O 0.84995(15) 0.66467(12) 0.81689(10) 0.0301(4) Uani 1 1 d . . . . .
N2 N 0.66399(17) 0.59168(14) 0.79316(12) 0.0224(4) Uani 1 1 d . . . . .
N1 N 0.93818(17) 0.55830(14) 0.66458(12) 0.0222(4) Uani 1 1 d . . . . .
H1 H 0.942262 0.579700 0.724942 0.027 Uiso 1 1 calc R U . . .
O1 O 0.46268(16) 0.53704(13) 0.60592(11) 0.0362(4) Uani 1 1 d . . . . .
N3 N 0.9387(2) 0.68348(16) 0.97647(14) 0.0352(5) Uani 1 1 d . . . . .
H3 H 0.919928 0.675814 0.923712 0.042 Uiso 1 1 calc R U . . .
C6 C 0.6710(2) 0.83781(17) 0.63764(15) 0.0244(5) Uani 1 1 d . . . . .
C12 C 0.7549(2) 0.74744(17) 0.47458(15) 0.0241(5) Uani 1 1 d . . . . .
C7 C 0.5719(2) 0.89022(17) 0.59702(16) 0.0278(5) Uani 1 1 d . . . . .
H7 H 0.553749 0.868257 0.543126 0.033 Uiso 1 1 calc R U . . .
C31 C 0.4168(2) 0.61410(18) 0.81270(15) 0.0245(5) Uani 1 1 d . . . . .
C37 C 0.7355(2) 0.63221(18) 0.84173(15) 0.0266(5) Uani 1 1 d . . . . .
H37 H 0.698799 0.638335 0.901885 0.032 Uiso 1 1 calc R U . . .
C24 C 0.7612(2) 0.28268(17) 0.61755(15) 0.0245(5) Uani 1 1 d . . . . .
C8 C 0.4996(2) 0.97401(19) 0.63435(17) 0.0333(6) Uani 1 1 d . . . . .
H8 H 0.432141 1.009069 0.605992 0.040 Uiso 1 1 calc R U . . .
C2 C 0.9313(2) 0.73979(18) 0.60374(16) 0.0283(5) Uani 1 1 d . . . . .
H2A H 0.970537 0.788029 0.555024 0.034 Uiso 1 1 calc R U . . .
H2B H 0.934230 0.770076 0.660278 0.034 Uiso 1 1 calc R U . . .
C3 C 1.0078(2) 0.63585(18) 0.60095(16) 0.0284(5) Uani 1 1 d . . . . .
H3A H 1.018588 0.611958 0.540642 0.034 Uiso 1 1 calc R U . . .
H3B H 1.096267 0.642915 0.615801 0.034 Uiso 1 1 calc R U . . .
C13 C 0.6957(2) 0.68078(18) 0.42858(16) 0.0282(5) Uani 1 1 d . . . . .
H13 H 0.656419 0.621307 0.458838 0.034 Uiso 1 1 calc R U . . .
C4 C 1.0138(2) 0.45651(18) 0.65629(16) 0.0284(5) Uani 1 1 d . . . . .
H4A H 1.101061 0.461101 0.673903 0.034 Uiso 1 1 calc R U . . .
H4B H 1.027444 0.438738 0.594039 0.034 Uiso 1 1 calc R U . . .
C1 C 0.5629(2) 0.54466(17) 0.62852(14) 0.0229(5) Uani 1 1 d . . . . .
C18 C 0.6836(2) 0.31869(17) 0.79915(15) 0.0253(5) Uani 1 1 d . . . . .
C11 C 0.6955(2) 0.87158(18) 0.71679(16) 0.0321(6) Uani 1 1 d . . . . .
H11 H 0.762269 0.836524 0.745852 0.039 Uiso 1 1 calc R U . . .
C36 C 0.4134(2) 0.71741(18) 0.78255(15) 0.0287(5) Uani 1 1 d . . . . .
H36 H 0.491040 0.754144 0.775374 0.034 Uiso 1 1 calc R U . . .
C30 C 0.5379(2) 0.55629(19) 0.83953(16) 0.0287(5) Uani 1 1 d . . . . .
H30A H 0.535414 0.561636 0.903546 0.034 Uiso 1 1 calc R U . . .
H30B H 0.534159 0.482040 0.830030 0.034 Uiso 1 1 calc R U . . .
C35 C 0.2979(2) 0.7680(2) 0.76266(17) 0.0354(6) Uani 1 1 d . . . . .
H35 H 0.297143 0.839026 0.741574 0.042 Uiso 1 1 calc R U . . .
C32 C 0.3022(2) 0.5625(2) 0.82155(17) 0.0327(6) Uani 1 1 d . . . . .
H32 H 0.303359 0.490835 0.840510 0.039 Uiso 1 1 calc R U . . .
C29 C 0.7015(2) 0.30791(18) 0.54377(16) 0.0281(5) Uani 1 1 d . . . . .
H29 H 0.664949 0.376403 0.533524 0.034 Uiso 1 1 calc R U . . .
C26 C 0.8086(3) 0.1084(2) 0.57156(19) 0.0394(7) Uani 1 1 d . . . . .
H26 H 0.845704 0.039941 0.581061 0.047 Uiso 1 1 calc R U . . .
C5 C 0.9412(2) 0.37274(18) 0.71399(17) 0.0299(5) Uani 1 1 d . . . . .
H5A H 0.944878 0.381763 0.776733 0.036 Uiso 1 1 calc R U . . .
H5B H 0.983469 0.303878 0.699705 0.036 Uiso 1 1 calc R U . . .
C28 C 0.6945(2) 0.2340(2) 0.48436(17) 0.0346(6) Uani 1 1 d . . . . .
H28 H 0.652431 0.251800 0.434248 0.041 Uiso 1 1 calc R U . . .
C27 C 0.7488(3) 0.1349(2) 0.49836(18) 0.0404(7) Uani 1 1 d . . . . .
H27 H 0.744899 0.084659 0.457454 0.048 Uiso 1 1 calc R U . . .
C19 C 0.7173(3) 0.3360(2) 0.88034(16) 0.0346(6) Uani 1 1 d . . . . .
H19 H 0.791914 0.373721 0.882549 0.041 Uiso 1 1 calc R U . . .
C23 C 0.5743(2) 0.26312(19) 0.79791(17) 0.0333(6) Uani 1 1 d . . . . .
H23 H 0.550350 0.249771 0.743060 0.040 Uiso 1 1 calc R U . . .
C16 C 0.8078(2) 0.8539(2) 0.33899(17) 0.0365(6) Uani 1 1 d . . . . .
H16 H 0.845625 0.913751 0.308318 0.044 Uiso 1 1 calc R U . . .
C15 C 0.7506(3) 0.7864(2) 0.29401(17) 0.0390(6) Uani 1 1 d . . . . .
H15 H 0.750417 0.798962 0.232366 0.047 Uiso 1 1 calc R U . . .
C9 C 0.5248(3) 1.00680(19) 0.71214(18) 0.0382(6) Uani 1 1 d . . . . .
H9 H 0.474948 1.064314 0.737646 0.046 Uiso 1 1 calc R U . . .
C17 C 0.8103(2) 0.83510(19) 0.42825(16) 0.0317(6) Uani 1 1 d . . . . .
H17 H 0.849952 0.882080 0.458528 0.038 Uiso 1 1 calc R U . . .
C34 C 0.1840(2) 0.7160(2) 0.77328(17) 0.0394(7) Uani 1 1 d . . . . .
H34 H 0.104733 0.751007 0.759960 0.047 Uiso 1 1 calc R U . . .
C33 C 0.1864(2) 0.6132(2) 0.80331(18) 0.0400(7) Uani 1 1 d . . . . .
H33 H 0.108213 0.577003 0.811538 0.048 Uiso 1 1 calc R U . . .
C25 C 0.8148(2) 0.18156(18) 0.63131(17) 0.0328(6) Uani 1 1 d . . . . .
H25 H 0.855673 0.162878 0.681848 0.039 Uiso 1 1 calc R U . . .
C14 C 0.6939(2) 0.7007(2) 0.33893(16) 0.0351(6) Uani 1 1 d . . . . .
H14 H 0.653143 0.654847 0.308232 0.042 Uiso 1 1 calc R U . . .
C21 C 0.5342(3) 0.2444(2) 0.95582(18) 0.0443(7) Uani 1 1 d . . . . .
H21 H 0.483392 0.219092 1.009241 0.053 Uiso 1 1 calc R U . . .
C10 C 0.6232(3) 0.9557(2) 0.75312(18) 0.0402(7) Uani 1 1 d . . . . .
H10 H 0.641229 0.978592 0.806720 0.048 Uiso 1 1 calc R U . . .
C39 C 0.9049(3) 0.8642(2) 1.02011(18) 0.0377(6) Uani 1 1 d . . . . .
C22 C 0.4995(3) 0.2268(2) 0.87618(19) 0.0442(7) Uani 1 1 d . . . . .
H22 H 0.424069 0.189736 0.874587 0.053 Uiso 1 1 calc R U . . .
C38 C 1.0016(3) 0.7759(2) 0.99121(19) 0.0423(7) Uani 1 1 d . . . . .
H38A H 1.058377 0.799018 0.935998 0.051 Uiso 1 1 calc R U . . .
H38B H 1.058497 0.758126 1.036868 0.051 Uiso 1 1 calc R U . . .
C20 C 0.6428(3) 0.2988(2) 0.95812(17) 0.0411(7) Uani 1 1 d . . . . .
H20 H 0.666828 0.310831 1.013237 0.049 Uiso 1 1 calc R U . . .
C43 C 0.8359(4) 1.0002(2) 1.1166(2) 0.0580(9) Uani 1 1 d . . . . .
H43 H 0.847938 1.035897 1.165874 0.070 Uiso 1 1 calc R U . . .
C40 C 0.8017(3) 0.8956(2) 0.9759(2) 0.0546(8) Uani 1 1 d . . . . .
H40 H 0.788344 0.858895 0.927443 0.066 Uiso 1 1 calc R U . . .
C44 C 0.9204(3) 0.9175(2) 1.09105(19) 0.0480(7) Uani 1 1 d . . . . .
H44 H 0.990668 0.896803 1.122822 0.058 Uiso 1 1 calc R U . . .
C42 C 0.7338(3) 1.0317(2) 1.0713(2) 0.0573(9) Uani 1 1 d . . . . .
H42 H 0.675502 1.089010 1.088821 0.069 Uiso 1 1 calc R U . . .
C41 C 0.7171(3) 0.9792(3) 1.0004(2) 0.0618(9) Uani 1 1 d . . . . .
H41 H 0.647497 1.000496 0.968210 0.074 Uiso 1 1 calc R U . . .
O3 O 0.9296(4) 0.6136(3) 1.11515(19) 0.1312(15) Uani 1 1 d . . . . .
C45 C 0.9096(4) 0.6122(3) 1.0394(2) 0.0674(10) Uani 1 1 d . . . . .
H45 H 0.869059 0.553678 1.025130 0.081 Uiso 1 1 calc R U . . .
H H 0.782(2) 0.5247(16) 0.5631(14) 0.023(6) Uiso 1 1 d . . . . .

loop_
_atom_site_aniso_label
_atom_site_aniso_U_11
_atom_site_aniso_U_22
_atom_site_aniso_U_33
_atom_site_aniso_U_23
_atom_site_aniso_U_13
_atom_site_aniso_U_12
Ru1 0.01562(10) 0.01760(10) 0.02267(10) -0.00354(7) -0.00456(7) -0.00069(6)
P2 0.0225(3) 0.0196(3) 0.0251(3) -0.0040(2) -0.0075(2) 0.0011(2)
P1 0.0208(3) 0.0203(3) 0.0255(3) -0.0021(2) -0.0040(2) -0.0027(2)
O2 0.0240(9) 0.0374(10) 0.0308(9) -0.0090(7) -0.0060(7) -0.0042(7)
N2 0.0177(10) 0.0250(10) 0.0242(10) -0.0038(8) -0.0019(8) 0.0003(8)
N1 0.0169(10) 0.0241(10) 0.0260(10) -0.0049(8) -0.0038(8) 0.0005(7)
O1 0.0238(9) 0.0462(11) 0.0420(11) -0.0081(8) -0.0121(8) -0.0039(8)
N3 0.0385(13) 0.0376(13) 0.0328(12) -0.0064(10) -0.0109(10) -0.0069(10)
C6 0.0247(12) 0.0195(12) 0.0283(13) -0.0009(9) 0.0002(10) -0.0073(9)
C12 0.0221(12) 0.0233(12) 0.0253(12) -0.0010(9) -0.0022(9) 0.0055(9)
C7 0.0268(13) 0.0254(13) 0.0317(13) -0.0023(10) -0.0042(10) -0.0058(10)
C31 0.0192(12) 0.0306(14) 0.0235(12) -0.0088(10) 0.0000(9) 0.0013(9)
C37 0.0254(13) 0.0309(14) 0.0230(12) -0.0051(10) -0.0038(10) 0.0050(10)
C24 0.0230(12) 0.0224(13) 0.0277(13) -0.0055(9) 0.0006(10) -0.0045(9)
C8 0.0278(14) 0.0270(14) 0.0435(16) -0.0012(11) -0.0029(11) 0.0012(10)
C2 0.0223(12) 0.0294(13) 0.0342(14) 0.0010(10) -0.0055(10) -0.0084(10)
C3 0.0187(12) 0.0363(14) 0.0303(13) -0.0037(10) -0.0019(10) -0.0046(10)
C13 0.0251(13) 0.0274(13) 0.0318(14) -0.0014(10) -0.0062(10) 0.0036(10)
C4 0.0184(12) 0.0305(14) 0.0377(14) -0.0122(11) -0.0064(10) 0.0050(10)
C1 0.0247(13) 0.0219(12) 0.0220(12) -0.0030(9) -0.0029(10) -0.0007(9)
C18 0.0315(13) 0.0173(12) 0.0269(13) -0.0026(9) -0.0073(10) 0.0072(9)
C11 0.0345(14) 0.0270(14) 0.0358(15) -0.0019(11) -0.0077(11) -0.0031(11)
C36 0.0217(13) 0.0311(14) 0.0321(14) -0.0044(11) 0.0001(10) -0.0010(10)
C30 0.0221(13) 0.0310(14) 0.0313(14) -0.0029(10) -0.0001(10) 0.0006(10)
C35 0.0323(15) 0.0363(15) 0.0351(15) -0.0015(11) -0.0021(11) 0.0055(11)
C32 0.0264(14) 0.0336(14) 0.0384(15) -0.0074(11) -0.0025(11) -0.0042(11)
C29 0.0270(13) 0.0260(13) 0.0319(14) -0.0033(10) -0.0036(10) -0.0070(10)
C26 0.0422(16) 0.0232(14) 0.0515(18) -0.0105(12) 0.0025(13) -0.0064(11)
C5 0.0262(13) 0.0225(13) 0.0433(15) -0.0068(11) -0.0136(11) 0.0059(10)
C28 0.0365(15) 0.0383(16) 0.0313(14) -0.0078(11) -0.0042(11) -0.0142(12)
C27 0.0442(16) 0.0338(16) 0.0437(17) -0.0184(12) 0.0059(13) -0.0164(12)
C19 0.0372(15) 0.0342(15) 0.0325(15) -0.0045(11) -0.0088(11) 0.0063(11)
C23 0.0371(15) 0.0340(15) 0.0291(14) -0.0037(11) -0.0045(11) -0.0042(11)
C16 0.0326(15) 0.0377(16) 0.0344(15) 0.0093(12) -0.0001(11) 0.0058(11)
C15 0.0375(15) 0.0482(17) 0.0270(14) 0.0032(12) -0.0040(11) 0.0154(13)
C9 0.0407(16) 0.0232(14) 0.0488(17) -0.0111(12) 0.0022(13) 0.0007(11)
C17 0.0294(14) 0.0294(14) 0.0350(15) -0.0027(11) -0.0029(11) 0.0019(10)
C34 0.0243(14) 0.059(2) 0.0362(15) -0.0101(13) -0.0094(11) 0.0103(12)
C33 0.0246(14) 0.0538(19) 0.0437(16) -0.0129(13) -0.0044(12) -0.0074(12)
C25 0.0364(15) 0.0243(14) 0.0370(15) -0.0031(11) -0.0039(11) -0.0006(11)
C14 0.0359(15) 0.0382(15) 0.0322(15) -0.0060(12) -0.0123(11) 0.0097(11)
C21 0.0503(18) 0.0444(17) 0.0318(16) 0.0019(12) 0.0061(13) 0.0066(14)
C10 0.0502(17) 0.0318(15) 0.0399(16) -0.0128(12) -0.0035(13) -0.0070(13)
C39 0.0372(16) 0.0359(15) 0.0396(16) -0.0013(12) -0.0012(12) -0.0121(12)
C22 0.0452(17) 0.0418(17) 0.0431(17) -0.0018(13) 0.0015(13) -0.0067(13)
C38 0.0375(16) 0.0445(17) 0.0475(17) -0.0090(13) -0.0075(13) -0.0114(12)
C20 0.0522(18) 0.0441(17) 0.0257(14) -0.0037(12) -0.0093(12) 0.0138(14)
C43 0.097(3) 0.0371(18) 0.0384(18) -0.0014(14) -0.0052(17) -0.0048(17)
C40 0.0507(19) 0.059(2) 0.058(2) -0.0217(16) -0.0128(16) -0.0012(16)
C44 0.068(2) 0.0384(17) 0.0376(16) 0.0012(13) -0.0075(14) -0.0077(15)
C42 0.072(2) 0.0383(18) 0.054(2) -0.0010(15) 0.0097(17) 0.0031(16)
C41 0.059(2) 0.057(2) 0.072(2) -0.0089(18) -0.0183(17) 0.0069(17)
O3 0.218(4) 0.135(3) 0.0709(19) 0.0507(18) -0.091(2) -0.121(3)
C45 0.097(3) 0.060(2) 0.059(2) 0.0146(17) -0.048(2) -0.0410(19)

loop_
_atom_type_symbol
_atom_type_description
_atom_type_scat_dispersion_real
_atom_type_scat_dispersion_imag
_atom_type_scat_source
C C 0.0033 0.0016 'International Tables Vol C Tables 4.2.6.8 and 6.1.1.4'
H H 0.0000 0.0000 'International Tables Vol C Tables 4.2.6.8 and 6.1.1.4'
N N 0.0061 0.0033 'International Tables Vol C Tables 4.2.6.8 and 6.1.1.4'
O O 0.0106 0.0060 'International Tables Vol C Tables 4.2.6.8 and 6.1.1.4'
P P 0.1023 0.0942 'International Tables Vol C Tables 4.2.6.8 and 6.1.1.4'
Ru Ru -1.2594 0.8363 'International Tables Vol C Tables 4.2.6.8 and 6.1.1.4'

loop_
_geom_angle_atom_site_label_1
_geom_angle_atom_site_label_2
_geom_angle_atom_site_label_3
_geom_angle
_geom_angle_site_symmetry_1
_geom_angle_site_symmetry_3
_geom_angle_publ_flag
P2 Ru1 H 85.5(8) . . ?
P1 Ru1 P2 161.48(2) . . ?
P1 Ru1 H 83.5(8) . . ?
N2 Ru1 P2 92.10(5) . . ?
N2 Ru1 P1 97.94(5) . . ?
N2 Ru1 H 175.7(8) . . ?
N1 Ru1 P2 82.00(5) . . ?
N1 Ru1 P1 81.94(5) . . ?
N1 Ru1 N2 93.17(7) . . ?
N1 Ru1 H 83.0(8) . . ?
C1 Ru1 P2 97.51(7) . . ?
C1 Ru1 P1 96.98(7) . . ?
C1 Ru1 N2 95.47(8) . . ?
C1 Ru1 N1 171.36(8) . . ?
C1 Ru1 H 88.3(8) . . ?
C24 P2 Ru1 119.09(8) . . ?
C24 P2 C18 102.08(10) . . ?
C24 P2 C5 105.65(11) . . ?
C18 P2 Ru1 121.64(7) . . ?
C18 P2 C5 103.41(11) . . ?
C5 P2 Ru1 103.00(8) . . ?
C6 P1 Ru1 124.35(7) . . ?
C6 P1 C2 102.91(10) . . ?
C12 P1 Ru1 118.24(8) . . ?
C12 P1 C6 101.53(10) . . ?
C12 P1 C2 104.24(11) . . ?
C2 P1 Ru1 103.00(8) . . ?
C37 N2 Ru1 125.14(15) . . ?
C37 N2 C30 115.36(19) . . ?
C30 N2 Ru1 118.94(14) . . ?
Ru1 N1 H1 106.7 . . ?
C3 N1 Ru1 113.68(13) . . ?
C3 N1 H1 106.7 . . ?
C3 N1 C4 108.27(17) . . ?
C4 N1 Ru1 114.21(13) . . ?
C4 N1 H1 106.7 . . ?
C38 N3 H3 119.3 . . ?
C45 N3 H3 119.3 . . ?
C45 N3 C38 121.5(2) . . ?
C7 C6 P1 120.93(17) . . ?
C7 C6 C11 118.5(2) . . ?
C11 C6 P1 120.44(18) . . ?
C13 C12 P1 120.90(18) . . ?
C13 C12 C17 118.3(2) . . ?
C17 C12 P1 120.77(18) . . ?
C6 C7 H7 119.7 . . ?
C8 C7 C6 120.6(2) . . ?
C8 C7 H7 119.7 . . ?
C36 C31 C30 123.0(2) . . ?
C36 C31 C32 118.2(2) . . ?
C32 C31 C30 118.7(2) . . ?
O2 C37 N2 126.6(2) . . ?
O2 C37 H37 116.7 . . ?
N2 C37 H37 116.7 . . ?
C29 C24 P2 120.72(18) . . ?
C29 C24 C25 118.8(2) . . ?
C25 C24 P2 120.47(18) . . ?
C7 C8 H8 119.8 . . ?
C9 C8 C7 120.4(2) . . ?
C9 C8 H8 119.8 . . ?
P1 C2 H2A 109.9 . . ?
P1 C2 H2B 109.9 . . ?
H2A C2 H2B 108.3 . . ?
C3 C2 P1 108.80(15) . . ?
C3 C2 H2A 109.9 . . ?
C3 C2 H2B 109.9 . . ?
N1 C3 C2 110.33(18) . . ?
N1 C3 H3A 109.6 . . ?
N1 C3 H3B 109.6 . . ?
C2 C3 H3A 109.6 . . ?
C2 C3 H3B 109.6 . . ?
H3A C3 H3B 108.1 . . ?
C12 C13 H13 119.8 . . ?
C14 C13 C12 120.4(2) . . ?
C14 C13 H13 119.8 . . ?
N1 C4 H4A 109.6 . . ?
N1 C4 H4B 109.6 . . ?
N1 C4 C5 110.45(18) . . ?
H4A C4 H4B 108.1 . . ?
C5 C4 H4A 109.6 . . ?
C5 C4 H4B 109.6 . . ?
O1 C1 Ru1 174.8(2) . . ?
C19 C18 P2 121.18(19) . . ?
C23 C18 P2 119.99(18) . . ?
C23 C18 C19 118.5(2) . . ?
C6 C11 H11 119.8 . . ?
C10 C11 C6 120.3(2) . . ?
C10 C11 H11 119.8 . . ?
C31 C36 H36 119.7 . . ?
C31 C36 C35 120.7(2) . . ?
C35 C36 H36 119.7 . . ?
N2 C30 C31 115.87(19) . . ?
N2 C30 H30A 108.3 . . ?
N2 C30 H30B 108.3 . . ?
C31 C30 H30A 108.3 . . ?
C31 C30 H30B 108.3 . . ?
H30A C30 H30B 107.4 . . ?
C36 C35 H35 119.8 . . ?
C34 C35 C36 120.4(3) . . ?
C34 C35 H35 119.8 . . ?
C31 C32 H32 119.4 . . ?
C33 C32 C31 121.2(2) . . ?
C33 C32 H32 119.4 . . ?
C24 C29 H29 119.7 . . ?
C24 C29 C28 120.7(2) . . ?
C28 C29 H29 119.7 . . ?
C27 C26 H26 119.9 . . ?
C27 C26 C25 120.1(2) . . ?
C25 C26 H26 119.9 . . ?
P2 C5 H5A 109.7 . . ?
P2 C5 H5B 109.7 . . ?
C4 C5 P2 109.88(16) . . ?
C4 C5 H5A 109.7 . . ?
C4 C5 H5B 109.7 . . ?
H5A C5 H5B 108.2 . . ?
C29 C28 H28 120.1 . . ?
C27 C28 C29 119.9(2) . . ?
C27 C28 H28 120.1 . . ?
C26 C27 H27 119.9 . . ?
C28 C27 C26 120.2(2) . . ?
C28 C27 H27 119.9 . . ?
C18 C19 H19 119.7 . . ?
C20 C19 C18 120.5(3) . . ?
C20 C19 H19 119.7 . . ?
C18 C23 H23 119.7 . . ?
C18 C23 C22 120.6(2) . . ?
C22 C23 H23 119.7 . . ?
C15 C16 H16 119.8 . . ?
C15 C16 C17 120.4(2) . . ?
C17 C16 H16 119.8 . . ?
C16 C15 H15 120.2 . . ?
C14 C15 C16 119.6(2) . . ?
C14 C15 H15 120.2 . . ?
C8 C9 H9 120.2 . . ?
C8 C9 C10 119.6(2) . . ?
C10 C9 H9 120.2 . . ?
C12 C17 H17 119.7 . . ?
C16 C17 C12 120.6(2) . . ?
C16 C17 H17 119.7 . . ?
C35 C34 H34 120.3 . . ?
C33 C34 C35 119.3(2) . . ?
C33 C34 H34 120.3 . . ?
C32 C33 H33 120.0 . . ?
C34 C33 C32 120.1(2) . . ?
C34 C33 H33 120.0 . . ?
C24 C25 H25 119.8 . . ?
C26 C25 C24 120.3(2) . . ?
C26 C25 H25 119.8 . . ?
C13 C14 H14 119.7 . . ?
C15 C14 C13 120.6(2) . . ?
C15 C14 H14 119.7 . . ?
C22 C21 H21 120.0 . . ?
C22 C21 C20 119.9(3) . . ?
C20 C21 H21 120.0 . . ?
C11 C10 C9 120.5(2) . . ?
C11 C10 H10 119.7 . . ?
C9 C10 H10 119.7 . . ?
C40 C39 C38 121.7(2) . . ?
C40 C39 C44 118.1(3) . . ?
C44 C39 C38 120.1(3) . . ?
C23 C22 H22 119.9 . . ?
C21 C22 C23 120.1(3) . . ?
C21 C22 H22 119.9 . . ?
N3 C38 C39 113.2(2) . . ?
N3 C38 H38A 108.9 . . ?
N3 C38 H38B 108.9 . . ?
C39 C38 H38A 108.9 . . ?
C39 C38 H38B 108.9 . . ?
H38A C38 H38B 107.8 . . ?
C19 C20 H20 119.9 . . ?
C21 C20 C19 120.3(3) . . ?
C21 C20 H20 119.9 . . ?
C44 C43 H43 119.8 . . ?
C44 C43 C42 120.4(3) . . ?
C42 C43 H43 119.8 . . ?
C39 C40 H40 119.3 . . ?
C39 C40 C41 121.3(3) . . ?
C41 C40 H40 119.3 . . ?
C39 C44 H44 119.5 . . ?
C43 C44 C39 121.0(3) . . ?
C43 C44 H44 119.5 . . ?
C43 C42 H42 120.4 . . ?
C41 C42 C43 119.2(3) . . ?
C41 C42 H42 120.4 . . ?
C40 C41 H41 120.0 . . ?
C42 C41 C40 119.9(3) . . ?
C42 C41 H41 120.0 . . ?
N3 C45 H45 117.1 . . ?
O3 C45 N3 125.8(3) . . ?
O3 C45 H45 117.1 . . ?

loop_
_geom_bond_atom_site_label_1
_geom_bond_atom_site_label_2
_geom_bond_distance
_geom_bond_site_symmetry_2
_geom_bond_publ_flag
Ru1 P2 2.3210(6) . ?
Ru1 P1 2.3202(6) . ?
Ru1 N2 2.2204(18) . ?
Ru1 N1 2.1965(17) . ?
Ru1 C1 1.840(2) . ?
Ru1 H 1.49(2) . ?
P2 C24 1.830(2) . ?
P2 C18 1.835(2) . ?
P2 C5 1.836(2) . ?
P1 C6 1.836(2) . ?
P1 C12 1.830(2) . ?
P1 C2 1.842(2) . ?
O2 C37 1.275(3) . ?
N2 C37 1.297(3) . ?
N2 C30 1.467(3) . ?
N1 H1 1.0000 . ?
N1 C3 1.485(3) . ?
N1 C4 1.487(3) . ?
O1 C1 1.158(3) . ?
N3 H3 0.8800 . ?
N3 C38 1.456(3) . ?
N3 C45 1.297(4) . ?
C6 C7 1.391(3) . ?
C6 C11 1.395(3) . ?
C12 C13 1.393(3) . ?
C12 C17 1.399(3) . ?
C7 H7 0.9500 . ?
C7 C8 1.383(3) . ?
C31 C36 1.380(3) . ?
C31 C30 1.509(3) . ?
C31 C32 1.386(3) . ?
C37 H37 0.9500 . ?
C24 C29 1.383(3) . ?
C24 C25 1.398(3) . ?
C8 H8 0.9500 . ?
C8 C9 1.373(4) . ?
C2 H2A 0.9900 . ?
C2 H2B 0.9900 . ?
C2 C3 1.511(3) . ?
C3 H3A 0.9900 . ?
C3 H3B 0.9900 . ?
C13 H13 0.9500 . ?
C13 C14 1.386(3) . ?
C4 H4A 0.9900 . ?
C4 H4B 0.9900 . ?
C4 C5 1.509(3) . ?
C18 C19 1.391(3) . ?
C18 C23 1.388(3) . ?
C11 H11 0.9500 . ?
C11 C10 1.381(4) . ?
C36 H36 0.9500 . ?
C36 C35 1.385(3) . ?
C30 H30A 0.9900 . ?
C30 H30B 0.9900 . ?
C35 H35 0.9500 . ?
C35 C34 1.381(4) . ?
C32 H32 0.9500 . ?
C32 C33 1.381(4) . ?
C29 H29 0.9500 . ?
C29 C28 1.392(3) . ?
C26 H26 0.9500 . ?
C26 C27 1.379(4) . ?
C26 C25 1.386(3) . ?
C5 H5A 0.9900 . ?
C5 H5B 0.9900 . ?
C28 H28 0.9500 . ?
C28 C27 1.377(4) . ?
C27 H27 0.9500 . ?
C19 H19 0.9500 . ?
C19 C20 1.387(4) . ?
C23 H23 0.9500 . ?
C23 C22 1.390(4) . ?
C16 H16 0.9500 . ?
C16 C15 1.380(4) . ?
C16 C17 1.380(3) . ?
C15 H15 0.9500 . ?
C15 C14 1.376(4) . ?
C9 H9 0.9500 . ?
C9 C10 1.382(4) . ?
C17 H17 0.9500 . ?
C34 H34 0.9500 . ?
C34 C33 1.374(4) . ?
C33 H33 0.9500 . ?
C25 H25 0.9500 . ?
C14 H14 0.9500 . ?
C21 H21 0.9500 . ?
C21 C22 1.373(4) . ?
C21 C20 1.375(4) . ?
C10 H10 0.9500 . ?
C39 C38 1.510(4) . ?
C39 C40 1.376(4) . ?
C39 C44 1.376(4) . ?
C22 H22 0.9500 . ?
C38 H38A 0.9900 . ?
C38 H38B 0.9900 . ?
C20 H20 0.9500 . ?
C43 H43 0.9500 . ?
C43 C44 1.375(4) . ?
C43 C42 1.376(5) . ?
C40 H40 0.9500 . ?
C40 C41 1.380(4) . ?
C44 H44 0.9500 . ?
C42 H42 0.9500 . ?
C42 C41 1.373(5) . ?
C41 H41 0.9500 . ?
O3 C45 1.220(4) . ?
C45 H45 0.9500 . ?

loop_
_geom_torsion_atom_site_label_1
_geom_torsion_atom_site_label_2
_geom_torsion_atom_site_label_3
_geom_torsion_atom_site_label_4
_geom_torsion
_geom_torsion_site_symmetry_1
_geom_torsion_site_symmetry_2
_geom_torsion_site_symmetry_3
_geom_torsion_site_symmetry_4
_geom_torsion_publ_flag
Ru1 P2 C24 C29 -15.9(2) . . . . ?
Ru1 P2 C24 C25 164.38(16) . . . . ?
Ru1 P2 C18 C19 -75.5(2) . . . . ?
Ru1 P2 C18 C23 97.60(19) . . . . ?
Ru1 P2 C5 C4 -28.18(17) . . . . ?
Ru1 P1 C6 C7 -105.72(18) . . . . ?
Ru1 P1 C6 C11 69.9(2) . . . . ?
Ru1 P1 C12 C13 19.5(2) . . . . ?
Ru1 P1 C12 C17 -160.57(16) . . . . ?
Ru1 P1 C2 C3 29.36(17) . . . . ?
Ru1 N2 C37 O2 6.0(3) . . . . ?
Ru1 N2 C30 C31 -73.9(2) . . . . ?
Ru1 N1 C3 C2 49.3(2) . . . . ?
Ru1 N1 C4 C5 -47.4(2) . . . . ?
P2 C24 C29 C28 -179.52(17) . . . . ?
P2 C24 C25 C26 -179.91(19) . . . . ?
P2 C18 C19 C20 173.03(19) . . . . ?
P2 C18 C23 C22 -172.54(19) . . . . ?
P1 C6 C7 C8 175.79(18) . . . . ?
P1 C6 C11 C10 -176.20(19) . . . . ?
P1 C12 C13 C14 -179.20(17) . . . . ?
P1 C12 C17 C16 179.17(18) . . . . ?
P1 C2 C3 N1 -50.8(2) . . . . ?
N1 C4 C5 P2 48.8(2) . . . . ?
C6 P1 C12 C13 -120.26(19) . . . . ?
C6 P1 C12 C17 59.7(2) . . . . ?
C6 P1 C2 C3 159.68(16) . . . . ?
C6 C7 C8 C9 0.1(4) . . . . ?
C6 C11 C10 C9 0.7(4) . . . . ?
C12 P1 C6 C7 30.7(2) . . . . ?
C12 P1 C6 C11 -153.71(19) . . . . ?
C12 P1 C2 C3 -94.67(18) . . . . ?
C12 C13 C14 C15 0.1(4) . . . . ?
C7 C6 C11 C10 -0.5(3) . . . . ?
C7 C8 C9 C10 0.1(4) . . . . ?
C31 C36 C35 C34 0.4(4) . . . . ?
C31 C32 C33 C34 2.0(4) . . . . ?
C37 N2 C30 C31 114.3(2) . . . . ?
C24 P2 C18 C19 148.78(19) . . . . ?
C24 P2 C18 C23 -38.1(2) . . . . ?
C24 P2 C5 C4 97.47(17) . . . . ?
C24 C29 C28 C27 -0.8(4) . . . . ?
C8 C9 C10 C11 -0.5(4) . . . . ?
C2 P1 C6 C7 138.41(19) . . . . ?
C2 P1 C6 C11 -46.0(2) . . . . ?
C2 P1 C12 C13 133.06(19) . . . . ?
C2 P1 C12 C17 -47.0(2) . . . . ?
C3 N1 C4 C5 -175.12(18) . . . . ?
C13 C12 C17 C16 -0.9(3) . . . . ?
C4 N1 C3 C2 177.32(18) . . . . ?
C18 P2 C24 C29 121.24(19) . . . . ?
C18 P2 C24 C25 -58.5(2) . . . . ?
C18 P2 C5 C4 -155.66(16) . . . . ?
C18 C19 C20 C21 -0.2(4) . . . . ?
C18 C23 C22 C21 -0.9(4) . . . . ?
C11 C6 C7 C8 0.1(3) . . . . ?
C36 C31 C30 N2 -30.3(3) . . . . ?
C36 C31 C32 C33 -1.9(4) . . . . ?
C36 C35 C34 C33 -0.4(4) . . . . ?
C30 N2 C37 O2 177.3(2) . . . . ?
C30 C31 C36 C35 -177.0(2) . . . . ?
C30 C31 C32 C33 175.9(2) . . . . ?
C35 C34 C33 C32 -0.8(4) . . . . ?
C32 C31 C36 C35 0.7(3) . . . . ?
C32 C31 C30 N2 152.0(2) . . . . ?
C29 C24 C25 C26 0.4(3) . . . . ?
C29 C28 C27 C26 0.7(4) . . . . ?
C5 P2 C24 C29 -130.92(19) . . . . ?
C5 P2 C24 C25 49.3(2) . . . . ?
C5 P2 C18 C19 39.2(2) . . . . ?
C5 P2 C18 C23 -147.66(19) . . . . ?
C27 C26 C25 C24 -0.4(4) . . . . ?
C19 C18 C23 C22 0.8(4) . . . . ?
C23 C18 C19 C20 -0.2(3) . . . . ?
C16 C15 C14 C13 -1.1(4) . . . . ?
C15 C16 C17 C12 -0.1(4) . . . . ?
C17 C12 C13 C14 0.9(3) . . . . ?
C17 C16 C15 C14 1.1(4) . . . . ?
C25 C24 C29 C28 0.2(3) . . . . ?
C25 C26 C27 C28 -0.2(4) . . . . ?
C39 C40 C41 C42 -1.3(5) . . . . ?
C22 C21 C20 C19 0.1(4) . . . . ?
C38 N3 C45 O3 0.4(6) . . . . ?
C38 C39 C40 C41 -177.1(3) . . . . ?
C38 C39 C44 C43 177.9(3) . . . . ?
C20 C21 C22 C23 0.5(4) . . . . ?
C43 C42 C41 C40 0.5(5) . . . . ?
C40 C39 C38 N3 -49.3(4) . . . . ?
C40 C39 C44 C43 -0.5(4) . . . . ?
C44 C39 C38 N3 132.4(3) . . . . ?
C44 C39 C40 C41 1.2(5) . . . . ?
C44 C43 C42 C41 0.2(5) . . . . ?
C42 C43 C44 C39 -0.2(5) . . . . ?
C45 N3 C38 C39 -90.1(3) . . . . ?
